data_7123106
loop_
_publ_author_name
'Shi, Xiaodong'
'Lai, Qi'
'Liu, Qing'
'Zhao, Kai'
'Shan, Chuan'
'Wojtas, Lukasz'
'Zheng, Qing-Chuan'
'Song, Zhiguang'

_publ_section_title
;
 Rational design and synthesis of yellow-light emitting triazole
 fluorophores with AIE and mechanochromic properties
;
_journal_name_full 'Chemical Communications'
_journal_paper_doi 10.1039/C9CC00262F
_journal_year 2019
_chemical_formula_moiety 'C33 H24 N4 O'
_chemical_formula_sum 'C33 H24 N4 O'
_chemical_formula_weight 492.56
_space_group_crystal_system monoclinic
_space_group_IT_number 14
_space_group_name_Hall '-P 2ybc'
_space_group_name_H-M_alt 'P 1 21/c 1'
_symmetry_space_group_name_Hall '-P 2ybc'
_symmetry_space_group_name_H-M 'P 1 21/c 1'
_atom_sites_solution_hydrogens geom
_audit_creation_date 2018-11-02
_audit_creation_method
;
Olex2 1.2
(compiled 2018.05.29 svn.r3508 for OlexSys, GUI svn.r5506)
;
_audit_update_record
;
2019-01-02 deposited with the CCDC.    2019-03-07 downloaded from the CCDC.
;
_cell_angle_alpha 90
_cell_angle_beta 90.3969(9)
_cell_angle_gamma 90
_cell_formula_units_Z 4
_cell_length_a 8.0532(2)
_cell_length_b 29.8500(8)
_cell_length_c 10.4081(3)
_cell_measurement_reflns_used 9884
_cell_measurement_temperature 100(2)
_cell_measurement_theta_max 79.62
_cell_measurement_theta_min 2.96
_cell_volume 2501.92(12)
_computing_cell_refinement 'SAINT V8.38A (?, 2016)'
_computing_data_reduction 'SAINT V8.38A (?, 2016)'
_computing_molecular_graphics 'Olex2 (Dolomanov et al., 2009)'
_computing_publication_material 'Olex2 (Dolomanov et al., 2009)'
_computing_structure_refinement 'XL (Sheldrick, 2008)'
_diffrn_ambient_temperature 100.01
_diffrn_measured_fraction_theta_full 0.997
_diffrn_measured_fraction_theta_max 0.968
_diffrn_measurement_device_type 'Bruker D8 Venture PHOTON II CPAD'
_diffrn_measurement_method 'omega scans'
_diffrn_radiation_monochromator mirrors
_diffrn_radiation_type CuK\a
_diffrn_radiation_wavelength 1.54178
_diffrn_reflns_av_R_equivalents 0.0342
_diffrn_reflns_av_unetI/netI 0.0190
_diffrn_reflns_Laue_measured_fraction_full 0.997
_diffrn_reflns_Laue_measured_fraction_max 0.968
_diffrn_reflns_limit_h_max 9
_diffrn_reflns_limit_h_min -9
_diffrn_reflns_limit_k_max 35
_diffrn_reflns_limit_k_min -37
_diffrn_reflns_limit_l_max 13
_diffrn_reflns_limit_l_min -13
_diffrn_reflns_number 34122
_diffrn_reflns_point_group_measured_fraction_full 0.997
_diffrn_reflns_point_group_measured_fraction_max 0.968
_diffrn_reflns_theta_full 67.679
_diffrn_reflns_theta_max 79.922
_diffrn_reflns_theta_min 2.961
_diffrn_source 'INCOATEC Imus micro-focus source'
_diffrn_standards_number 0
_exptl_absorpt_coefficient_mu 0.636
_exptl_absorpt_correction_T_max 1.0000
_exptl_absorpt_correction_T_min 0.9092
_exptl_absorpt_correction_type multi-scan
_exptl_absorpt_process_details
;
SADABS-2016/2 (Bruker,2016/2) was used for absorption correction.
wR2(int) was 0.0733 before and 0.0567 after correction.
The Ratio of minimum to maximum transmission is 0.9092.
The \l/2 correction factor is Not present.
;
_exptl_crystal_density_diffrn 1.308
_exptl_crystal_description block
_exptl_crystal_F_000 1032
_exptl_crystal_size_max 0.2
_exptl_crystal_size_mid 0.15
_exptl_crystal_size_min 0.14
_refine_diff_density_max 0.175
_refine_diff_density_min -0.290
_refine_diff_density_rms 0.042
_refine_ls_extinction_method none
_refine_ls_goodness_of_fit_ref 1.019
_refine_ls_hydrogen_treatment constr
_refine_ls_matrix_type full
_refine_ls_number_parameters 343
_refine_ls_number_reflns 5299
_refine_ls_number_restraints 0
_refine_ls_restrained_S_all 1.019
_refine_ls_R_factor_all 0.0408
_refine_ls_R_factor_gt 0.0368
_refine_ls_shift/su_max 0.001
_refine_ls_shift/su_mean 0.000
_refine_ls_structure_factor_coef Fsqd
_refine_ls_weighting_details 'w=1/[\s^2^(Fo^2^)+(0.0373P)^2^+1.1049P] where P=(Fo^2^+2Fc^2^)/3'
_refine_ls_weighting_scheme calc
_refine_ls_wR_factor_gt 0.0860
_refine_ls_wR_factor_ref 0.0891
_reflns_Friedel_coverage 0.000
_reflns_number_gt 4808
_reflns_number_total 5299
_reflns_threshold_expression 'I > 2\s(I)'
_cod_data_source_file c9cc00262f2.cif
_cod_data_source_block ql_151_1
_cod_database_code 7123106
_shelx_shelxl_version_number 2017/1
_shelx_space_group_comment
;
The symmetry employed for this shelxl refinement is uniquely defined
by the following loop, which should always be used as a source of
symmetry information in preference to the above space-group names.
They are only intended as comments.
;
_shelx_estimated_absorpt_t_max 0.916
_shelx_estimated_absorpt_t_min 0.883
_olex2_refinement_description
;
1. Fixed Uiso
 At 1.2 times of:
  All C(H) groups
2.a Aromatic/amide H refined with riding coordinates:
 C1(H1), C2(H2), C3(H3), C4(H4), C5(H5), C15(H15), C16(H16), C17(H17),
 C18(H18), C19(H19), C21(H21), C22(H22), C24(H24), C25(H25), C28(H28), C29(H29),
  C30(H30), C31(H31), C32(H32), C34(H34), C35(H35), C36(H36), C37(H37), C38(H38)
;
_olex2_submission_special_instructions 'No special instructions were received'

loop_
_space_group_symop_operation_xyz
'x, y, z'
'-x, y+1/2, -z+1/2'
'-x, -y, -z'
'x, -y-1/2, z-1/2'

loop_
_atom_site_label
_atom_site_type_symbol
_atom_site_fract_x
_atom_site_fract_y
_atom_site_fract_z
_atom_site_U_iso_or_equiv
_atom_site_adp_type
_atom_site_occupancy
_atom_site_site_symmetry_order
_atom_site_calc_flag
_atom_site_refinement_flags_posn
C1 C 0.09314(14) 0.44333(4) 0.54757(11) 0.0207(2) Uani 1 1 d .
H1 H 0.043202 0.453864 0.624281 0.025 Uiso 1 1 calc R
C2 C 0.04009(15) 0.40361(4) 0.49238(12) 0.0235(2) Uani 1 1 d .
H2 H -0.046979 0.387083 0.531237 0.028 Uiso 1 1 calc R
C3 C 0.11272(15) 0.38767(4) 0.38091(12) 0.0250(3) Uani 1 1 d .
H3 H 0.075938 0.360290 0.343907 0.030 Uiso 1 1 calc R
C4 C 0.23946(15) 0.41191(4) 0.32359(12) 0.0248(3) Uani 1 1 d .
H4 H 0.290489 0.400991 0.247768 0.030 Uiso 1 1 calc R
C5 C 0.29134(14) 0.45213(4) 0.37739(11) 0.0197(2) Uani 1 1 d .
H5 H 0.376063 0.469071 0.336917 0.024 Uiso 1 1 calc R
C6 C 0.22002(13) 0.46784(4) 0.49035(10) 0.0178(2) Uani 1 1 d .
C7 C 0.27384(13) 0.51107(4) 0.54436(10) 0.0176(2) Uani 1 1 d .
C8 C 0.27613(14) 0.52758(4) 0.67155(10) 0.0184(2) Uani 1 1 d .
C12 C 0.26060(14) 0.50328(4) 0.79645(11) 0.0197(2) Uani 1 1 d .
C14 C 0.20474(14) 0.52873(4) 0.91086(11) 0.0192(2) Uani 1 1 d .
C15 C 0.10300(14) 0.56634(4) 0.89926(12) 0.0232(2) Uani 1 1 d .
H15 H 0.068955 0.576313 0.816494 0.028 Uiso 1 1 calc R
C16 C 0.05133(16) 0.58923(4) 1.00732(13) 0.0294(3) Uani 1 1 d .
H16 H -0.019423 0.614535 0.998764 0.035 Uiso 1 1 calc R
C17 C 0.10248(19) 0.57532(4) 1.12735(13) 0.0343(3) Uani 1 1 d .
H17 H 0.068586 0.591408 1.201436 0.041 Uiso 1 1 calc R
C18 C 0.2032(2) 0.53797(5) 1.14046(12) 0.0356(3) Uani 1 1 d .
H18 H 0.237926 0.528517 1.223548 0.043 Uiso 1 1 calc R
C19 C 0.25351(17) 0.51429(4) 1.03290(12) 0.0280(3) Uani 1 1 d .
H19 H 0.320898 0.488359 1.042285 0.034 Uiso 1 1 calc R
C20 C 0.42071(13) 0.61965(4) 0.50050(10) 0.0171(2) Uani 1 1 d .
C21 C 0.49432(15) 0.62112(4) 0.37999(11) 0.0205(2) Uani 1 1 d .
H21 H 0.493985 0.595421 0.326142 0.025 Uiso 1 1 calc R
C22 C 0.56790(15) 0.66047(4) 0.33973(11) 0.0217(2) Uani 1 1 d .
H22 H 0.615767 0.661902 0.256666 0.026 Uiso 1 1 calc R
C23 C 0.57308(14) 0.69821(4) 0.41923(11) 0.0189(2) Uani 1 1 d .
C24 C 0.49452(14) 0.69629(4) 0.53875(11) 0.0192(2) Uani 1 1 d .
H24 H 0.493990 0.721952 0.592733 0.023 Uiso 1 1 calc R
C25 C 0.41753(14) 0.65723(4) 0.57888(10) 0.0189(2) Uani 1 1 d .
H25 H 0.362997 0.656199 0.659468 0.023 Uiso 1 1 calc R
C27 C 0.81225(14) 0.73409(4) 0.31500(10) 0.0184(2) Uani 1 1 d .
C28 C 0.92115(15) 0.69877(4) 0.34062(11) 0.0228(2) Uani 1 1 d .
H28 H 0.892180 0.676785 0.402553 0.027 Uiso 1 1 calc R
C29 C 1.07104(16) 0.69541(4) 0.27674(13) 0.0267(3) Uani 1 1 d .
H29 H 1.143503 0.671058 0.294795 0.032 Uiso 1 1 calc R
C30 C 1.11609(15) 0.72737(4) 0.18653(12) 0.0258(3) Uani 1 1 d .
H30 H 1.218859 0.725106 0.142734 0.031 Uiso 1 1 calc R
C31 C 1.00872(15) 0.76264(4) 0.16140(11) 0.0247(3) Uani 1 1 d .
H31 H 1.039001 0.784778 0.100300 0.030 Uiso 1 1 calc R
C32 C 0.85779(15) 0.76615(4) 0.22399(11) 0.0216(2) Uani 1 1 d .
H32 H 0.785243 0.790388 0.204960 0.026 Uiso 1 1 calc R
C33 C 0.59357(14) 0.78013(4) 0.41438(11) 0.0194(2) Uani 1 1 d .
C34 C 0.42522(15) 0.78879(4) 0.39587(11) 0.0218(2) Uani 1 1 d .
H34 H 0.355098 0.766321 0.360347 0.026 Uiso 1 1 calc R
C35 C 0.35948(15) 0.83018(4) 0.42917(12) 0.0248(3) Uani 1 1 d .
H35 H 0.244223 0.835731 0.417361 0.030 Uiso 1 1 calc R
C36 C 0.46100(16) 0.86346(4) 0.47957(12) 0.0253(3) Uani 1 1 d .
H36 H 0.416138 0.891895 0.501095 0.030 Uiso 1 1 calc R
C37 C 0.62840(16) 0.85481(4) 0.49818(12) 0.0244(2) Uani 1 1 d .
H37 H 0.698294 0.877510 0.532714 0.029 Uiso 1 1 calc R
C38 C 0.69558(15) 0.81326(4) 0.46694(11) 0.0221(2) Uani 1 1 d .
H38 H 0.810230 0.807507 0.481338 0.026 Uiso 1 1 calc R
N9 N 0.32611(12) 0.57060(3) 0.66942(9) 0.01863(19) Uani 1 1 d .
N10 N 0.35339(11) 0.57842(3) 0.54573(8) 0.01669(19) Uani 1 1 d .
N11 N 0.32367(11) 0.54395(3) 0.46650(9) 0.01744(19) Uani 1 1 d .
N26 N 0.65868(12) 0.73738(3) 0.38043(10) 0.0214(2) Uani 1 1 d .
O13 O 0.29932(12) 0.46381(3) 0.80235(8) 0.0284(2) Uani 1 1 d .

loop_
_atom_site_aniso_label
_atom_site_aniso_U_11
_atom_site_aniso_U_22
_atom_site_aniso_U_33
_atom_site_aniso_U_23
_atom_site_aniso_U_13
_atom_site_aniso_U_12
C1 0.0195(6) 0.0190(5) 0.0238(6) 0.0032(4) 0.0008(4) 0.0011(4)
C2 0.0200(6) 0.0172(5) 0.0333(6) 0.0059(5) -0.0039(5) 0.0001(4)
C3 0.0267(6) 0.0144(5) 0.0338(6) -0.0014(4) -0.0103(5) 0.0016(4)
C4 0.0274(6) 0.0220(6) 0.0249(6) -0.0037(4) -0.0036(5) 0.0057(5)
C5 0.0186(5) 0.0198(5) 0.0207(5) 0.0012(4) -0.0004(4) 0.0013(4)
C6 0.0170(5) 0.0165(5) 0.0199(5) 0.0018(4) -0.0019(4) 0.0018(4)
C7 0.0161(5) 0.0178(5) 0.0189(5) 0.0020(4) 0.0018(4) 0.0008(4)
C8 0.0183(5) 0.0172(5) 0.0198(5) 0.0012(4) 0.0025(4) -0.0003(4)
C12 0.0198(5) 0.0190(5) 0.0203(5) 0.0022(4) 0.0007(4) -0.0024(4)
C14 0.0205(5) 0.0185(5) 0.0187(5) 0.0010(4) 0.0023(4) -0.0051(4)
C15 0.0180(6) 0.0267(6) 0.0248(6) 0.0026(5) 0.0033(4) -0.0019(4)
C16 0.0265(6) 0.0258(6) 0.0362(7) 0.0011(5) 0.0137(5) -0.0011(5)
C17 0.0514(9) 0.0246(6) 0.0271(6) -0.0040(5) 0.0182(6) -0.0094(6)
C18 0.0620(10) 0.0278(7) 0.0170(6) 0.0032(5) 0.0025(6) -0.0055(6)
C19 0.0415(7) 0.0212(6) 0.0212(6) 0.0039(4) 0.0006(5) -0.0022(5)
C20 0.0169(5) 0.0149(5) 0.0194(5) 0.0026(4) 0.0006(4) -0.0015(4)
C21 0.0245(6) 0.0174(5) 0.0197(5) -0.0016(4) 0.0032(4) -0.0013(4)
C22 0.0255(6) 0.0211(6) 0.0186(5) 0.0006(4) 0.0063(4) -0.0020(4)
C23 0.0180(5) 0.0152(5) 0.0234(5) 0.0030(4) 0.0029(4) 0.0003(4)
C24 0.0208(5) 0.0152(5) 0.0216(5) -0.0017(4) 0.0026(4) 0.0004(4)
C25 0.0198(5) 0.0189(5) 0.0180(5) 0.0002(4) 0.0037(4) 0.0004(4)
C27 0.0191(5) 0.0165(5) 0.0197(5) -0.0008(4) 0.0033(4) -0.0013(4)
C28 0.0257(6) 0.0175(5) 0.0253(6) 0.0029(4) 0.0045(5) 0.0011(4)
C29 0.0242(6) 0.0208(6) 0.0350(7) -0.0025(5) 0.0043(5) 0.0042(5)
C30 0.0216(6) 0.0272(6) 0.0288(6) -0.0072(5) 0.0093(5) -0.0036(5)
C31 0.0274(6) 0.0245(6) 0.0224(6) 0.0020(4) 0.0054(5) -0.0062(5)
C32 0.0225(6) 0.0183(5) 0.0241(6) 0.0035(4) 0.0016(4) -0.0002(4)
C33 0.0229(6) 0.0147(5) 0.0206(5) 0.0034(4) 0.0068(4) 0.0015(4)
C34 0.0229(6) 0.0199(5) 0.0226(5) 0.0032(4) 0.0026(4) -0.0002(4)
C35 0.0233(6) 0.0239(6) 0.0272(6) 0.0058(5) 0.0051(5) 0.0060(5)
C36 0.0326(7) 0.0176(5) 0.0257(6) 0.0029(4) 0.0090(5) 0.0062(5)
C37 0.0299(6) 0.0186(5) 0.0249(6) -0.0003(4) 0.0059(5) -0.0022(5)
C38 0.0210(6) 0.0196(5) 0.0257(6) 0.0021(4) 0.0037(4) 0.0005(4)
N9 0.0203(5) 0.0191(5) 0.0165(4) 0.0020(3) 0.0028(3) -0.0014(4)
N10 0.0190(5) 0.0156(4) 0.0154(4) 0.0009(3) 0.0020(3) -0.0016(3)
N11 0.0178(5) 0.0152(4) 0.0193(4) -0.0009(3) 0.0009(3) -0.0010(3)
N26 0.0217(5) 0.0131(4) 0.0294(5) 0.0017(4) 0.0091(4) 0.0001(4)
O13 0.0421(5) 0.0196(4) 0.0237(4) 0.0027(3) 0.0036(4) 0.0031(4)

loop_
_atom_type_symbol
_atom_type_description
_atom_type_scat_dispersion_real
_atom_type_scat_dispersion_imag
_atom_type_scat_source
C C 0.0181 0.0091 'International Tables Vol C Tables 4.2.6.8 and 6.1.1.4'
H H 0.0000 0.0000 'International Tables Vol C Tables 4.2.6.8 and 6.1.1.4'
N N 0.0311 0.0180 'International Tables Vol C Tables 4.2.6.8 and 6.1.1.4'
O O 0.0492 0.0322 'International Tables Vol C Tables 4.2.6.8 and 6.1.1.4'

loop_
_geom_angle_atom_site_label_1
_geom_angle_atom_site_label_2
_geom_angle_atom_site_label_3
_geom_angle
C2 C1 H1 120.1
C2 C1 C6 119.84(11)
C6 C1 H1 120.1
C1 C2 H2 119.7
C1 C2 C3 120.69(11)
C3 C2 H2 119.7
C2 C3 H3 120.1
C2 C3 C4 119.73(11)
C4 C3 H3 120.1
C3 C4 H4 120.1
C5 C4 C3 119.83(11)
C5 C4 H4 120.1
C4 C5 H5 119.8
C4 C5 C6 120.45(11)
C6 C5 H5 119.8
C1 C6 C7 120.79(10)
C5 C6 C1 119.45(10)
C5 C6 C7 119.70(10)
C8 C7 C6 131.74(10)
N11 C7 C6 120.09(10)
N11 C7 C8 108.06(10)
C7 C8 C12 130.18(10)
N9 C8 C7 108.62(9)
N9 C8 C12 120.28(10)
C14 C12 C8 118.47(10)
O13 C12 C8 119.31(10)
O13 C12 C14 122.17(10)
C15 C14 C12 121.57(10)
C15 C14 C19 119.27(11)
C19 C14 C12 119.15(11)
C14 C15 H15 119.8
C16 C15 C14 120.48(11)
C16 C15 H15 119.8
C15 C16 H16 120.0
C17 C16 C15 119.96(12)
C17 C16 H16 120.0
C16 C17 H17 119.9
C16 C17 C18 120.23(12)
C18 C17 H17 119.9
C17 C18 H18 119.8
C17 C18 C19 120.34(12)
C19 C18 H18 119.8
C14 C19 H19 120.2
C18 C19 C14 119.70(12)
C18 C19 H19 120.2
C21 C20 N10 119.33(10)
C25 C20 C21 120.95(10)
C25 C20 N10 119.68(10)
C20 C21 H21 120.5
C22 C21 C20 119.09(10)
C22 C21 H21 120.5
C21 C22 H22 119.5
C21 C22 C23 121.10(10)
C23 C22 H22 119.5
C22 C23 C24 118.73(10)
C22 C23 N26 120.57(10)
C24 C23 N26 120.69(10)
C23 C24 H24 119.7
C25 C24 C23 120.51(10)
C25 C24 H24 119.7
C20 C25 H25 120.2
C24 C25 C20 119.52(10)
C24 C25 H25 120.2
C28 C27 C32 118.64(10)
C28 C27 N26 120.60(10)
C32 C27 N26 120.76(10)
C27 C28 H28 119.6
C29 C28 C27 120.74(11)
C29 C28 H28 119.6
C28 C29 H29 119.8
C28 C29 C30 120.47(11)
C30 C29 H29 119.8
C29 C30 H30 120.5
C31 C30 C29 118.94(11)
C31 C30 H30 120.5
C30 C31 H31 119.5
C30 C31 C32 121.08(11)
C32 C31 H31 119.5
C27 C32 H32 119.9
C31 C32 C27 120.11(11)
C31 C32 H32 119.9
C34 C33 C38 119.54(10)
C34 C33 N26 119.44(10)
C38 C33 N26 121.02(10)
C33 C34 H34 119.9
C35 C34 C33 120.20(11)
C35 C34 H34 119.9
C34 C35 H35 119.8
C36 C35 C34 120.44(11)
C36 C35 H35 119.8
C35 C36 H36 120.3
C37 C36 C35 119.34(11)
C37 C36 H36 120.3
C36 C37 H37 119.6
C36 C37 C38 120.85(11)
C38 C37 H37 119.6
C33 C38 H38 120.2
C37 C38 C33 119.62(11)
C37 C38 H38 120.2
N10 N9 C8 103.60(9)
N9 N10 C20 122.50(9)
N9 N10 N11 115.58(9)
N11 N10 C20 121.78(9)
C7 N11 N10 104.13(9)
C23 N26 C27 120.44(9)
C23 N26 C33 119.17(9)
C27 N26 C33 120.29(9)

loop_
_geom_bond_atom_site_label_1
_geom_bond_atom_site_label_2
_geom_bond_distance
C1 H1 0.9500
C1 C2 1.3838(16)
C1 C6 1.3938(16)
C2 H2 0.9500
C2 C3 1.3870(18)
C3 H3 0.9500
C3 C4 1.3891(18)
C4 H4 0.9500
C4 C5 1.3879(16)
C5 H5 0.9500
C5 C6 1.3933(16)
C6 C7 1.4716(15)
C7 C8 1.4126(15)
C7 N11 1.3362(14)
C8 C12 1.4947(15)
C8 N9 1.3460(14)
C12 C14 1.4849(16)
C12 O13 1.2201(14)
C14 C15 1.3947(16)
C14 C19 1.3952(16)
C15 H15 0.9500
C15 C16 1.3825(18)
C16 H16 0.9500
C16 C17 1.377(2)
C17 H17 0.9500
C17 C18 1.385(2)
C18 H18 0.9500
C18 C19 1.3869(18)
C19 H19 0.9500
C20 C21 1.3917(16)
C20 C25 1.3873(15)
C20 N10 1.4262(13)
C21 H21 0.9500
C21 C22 1.3821(16)
C22 H22 0.9500
C22 C23 1.3983(16)
C23 C24 1.4007(15)
C23 N26 1.4174(14)
C24 H24 0.9500
C24 C25 1.3864(15)
C25 H25 0.9500
C27 C28 1.3959(16)
C27 C32 1.3973(15)
C27 N26 1.4194(14)
C28 H28 0.9500
C28 C29 1.3858(17)
C29 H29 0.9500
C29 C30 1.3888(18)
C30 H30 0.9500
C30 C31 1.3861(18)
C31 H31 0.9500
C31 C32 1.3870(17)
C32 H32 0.9500
C33 C34 1.3922(17)
C33 C38 1.3949(16)
C33 N26 1.4252(14)
C34 H34 0.9500
C34 C35 1.3890(16)
C35 H35 0.9500
C35 C36 1.3872(18)
C36 H36 0.9500
C36 C37 1.3849(18)
C37 H37 0.9500
C37 C38 1.3925(16)
C38 H38 0.9500
N9 N10 1.3282(13)
N10 N11 1.3389(13)

loop_
_geom_torsion_atom_site_label_1
_geom_torsion_atom_site_label_2
_geom_torsion_atom_site_label_3
_geom_torsion_atom_site_label_4
_geom_torsion
C1 C2 C3 C4 -0.34(17)
C1 C6 C7 C8 30.30(18)
C1 C6 C7 N11 -145.45(11)
C2 C1 C6 C5 0.43(16)
C2 C1 C6 C7 177.50(10)
C2 C3 C4 C5 -0.70(17)
C3 C4 C5 C6 1.61(17)
C4 C5 C6 C1 -1.47(16)
C4 C5 C6 C7 -178.57(10)
C5 C6 C7 C8 -152.63(12)
C5 C6 C7 N11 31.61(15)
C6 C1 C2 C3 0.47(17)
C6 C7 C8 C12 15.6(2)
C6 C7 C8 N9 -175.61(11)
C6 C7 N11 N10 176.50(9)
C7 C8 C12 C14 -157.48(11)
C7 C8 C12 O13 25.00(18)
C7 C8 N9 N10 -0.65(12)
C8 C7 N11 N10 -0.17(12)
C8 C12 C14 C15 27.72(16)
C8 C12 C14 C19 -153.13(11)
C8 N9 N10 C20 -175.25(10)
C8 N9 N10 N11 0.58(12)
C12 C8 N9 N10 169.44(10)
C12 C14 C15 C16 179.38(11)
C12 C14 C19 C18 179.52(12)
C14 C15 C16 C17 1.02(19)
C15 C14 C19 C18 -1.30(19)
C15 C16 C17 C18 -1.2(2)
C16 C17 C18 C19 0.1(2)
C17 C18 C19 C14 1.2(2)
C19 C14 C15 C16 0.22(17)
C20 C21 C22 C23 1.64(18)
C20 N10 N11 C7 175.61(9)
C21 C20 C25 C24 -2.57(17)
C21 C20 N10 N9 159.85(10)
C21 C20 N10 N11 -15.74(16)
C21 C22 C23 C24 -3.24(18)
C21 C22 C23 N26 175.68(11)
C22 C23 C24 C25 1.93(17)
C22 C23 N26 C27 -39.24(16)
C22 C23 N26 C33 144.34(11)
C23 C24 C25 C20 0.92(17)
C24 C23 N26 C27 139.66(11)
C24 C23 N26 C33 -36.76(16)
C25 C20 C21 C22 1.30(17)
C25 C20 N10 N9 -17.76(16)
C25 C20 N10 N11 166.66(10)
C27 C28 C29 C30 0.44(19)
C28 C27 C32 C31 -0.21(17)
C28 C27 N26 C23 -32.03(16)
C28 C27 N26 C33 144.35(11)
C28 C29 C30 C31 -0.04(19)
C29 C30 C31 C32 -0.48(18)
C30 C31 C32 C27 0.62(18)
C32 C27 C28 C29 -0.31(17)
C32 C27 N26 C23 148.17(11)
C32 C27 N26 C33 -35.45(16)
C33 C34 C35 C36 0.84(17)
C34 C33 C38 C37 -1.09(17)
C34 C33 N26 C23 -46.63(15)
C34 C33 N26 C27 136.94(11)
C34 C35 C36 C37 -0.95(18)
C35 C36 C37 C38 0.03(18)
C36 C37 C38 C33 0.99(18)
C38 C33 C34 C35 0.19(17)
C38 C33 N26 C23 132.76(11)
C38 C33 N26 C27 -43.66(16)
N9 C8 C12 C14 34.85(15)
N9 C8 C12 O13 -142.68(12)
N9 N10 N11 C7 -0.26(12)
N10 C20 C21 C22 -176.27(10)
N10 C20 C25 C24 174.99(10)
N11 C7 C8 C12 -168.25(11)
N11 C7 C8 N9 0.53(13)
N26 C23 C24 C25 -176.99(10)
N26 C27 C28 C29 179.88(11)
N26 C27 C32 C31 179.60(11)
N26 C33 C34 C35 179.60(10)
N26 C33 C38 C37 179.51(10)
O13 C12 C14 C15 -154.83(12)
O13 C12 C14 C19 24.32(17)
